data_7208746
loop_
_publ_author_name
'Long, Changbai'
'Fan, Huiqing'
'Li, Mengmeng'
'Li, Qiang'

_publ_section_title
;
 Effect of lanthanum and tungsten co-substitution on the structure and
 properties of new Aurivillius oxides Na0.5La0.5Bi2Nb2-xWxO9
;
_journal_issue 21
_journal_name_full CrystEngComm
_journal_page_first 7201
_journal_paper_doi 10.1039/c2ce25718a
_journal_volume 14
_journal_year 2012
_chemical_formula_sum 'Bi2.5 Na0.5 Nb2 O9'
_chemical_formula_weight 863.75
_space_group_IT_number 36
_symmetry_cell_setting orthorhombic
_symmetry_space_group_name_Hall 'A -2 2a'
_symmetry_space_group_name_H-M 'A 21 a m'
_cell_angle_alpha 90.0
_cell_angle_beta 90.0
_cell_angle_gamma 90.0
_cell_formula_units_Z 4
_cell_length_a 5.48888(9)
_cell_length_b 5.46110(9)
_cell_length_c 24.9512(4)
_cell_measurement_temperature 298
_cell_volume 747.92(2)
_computing_structure_refinement GSAS
_diffrn_ambient_temperature 298
_diffrn_measurement_device_type 'X-Pert PRO MPD'
_pd_meas_2theta_range_inc 0.02
_pd_meas_2theta_range_max 130.0
_pd_meas_2theta_range_min 10.0
_pd_proc_2theta_range_inc 0.02
_pd_proc_2theta_range_max 130.0
_pd_proc_2theta_range_min 10.0
_refine_ls_goodness_of_fit_all 1.20
_refine_ls_matrix_type full
_refine_ls_number_parameters 70
_refine_ls_number_reflns 737
_refine_ls_number_restraints 0
_refine_ls_R_factor_gt 0.0768
_refine_ls_shift/su_max 0.04
_refine_ls_shift/su_mean 0.00
_refine_ls_wR_factor_ref 0.1009
_reflns_limit_h_max 6
_reflns_limit_h_min 0
_reflns_limit_k_max 6
_reflns_limit_k_min 0
_reflns_limit_l_max 30
_reflns_limit_l_min 0
_cod_data_source_file c2ce25718a.txt
_cod_data_source_block Na0.5Bi2.5Nb2O9
_cod_depositor_comments
;
The following automatic conversions were performed:

'_geom_bond_publ_flag' value 'N' changed to 'n' according to
/home/saulius/struct/CIF-dictionaries/cif_core.dic dictionary named
'cif_core.dic' version 2.4.2 from 2011-04-26 (130
times).

'_geom_angle_publ_flag' value 'N' changed to 'n' according
to /home/saulius/struct/CIF-dictionaries/cif_core.dic dictionary
named 'cif_core.dic' version 2.4.2 from 2011-04-26 (223 times).

Automatic conversion script
Id: cif_fix_values 1891 2012-01-12 08:04:46Z andrius 
;
_cod_original_cell_volume 747.922(20)
_cod_original_formula_sum 'Bi2.50 Na0.50 Nb2 O9'
_cod_database_code 7208746

loop_
_symmetry_equiv_pos_site_id
_symmetry_equiv_pos_as_xyz
1 +x,+y,+z
2 +x+1/2,-y,-z
3 +x+1/2,-y,+z
4 +x,+y,-z
101 +x,+y+1/2,+z+1/2
102 +x+1/2,-y+1/2,-z+1/2
103 +x+1/2,-y+1/2,+z+1/2
104 +x,+y+1/2,-z+1/2

loop_
_atom_site_type_symbol
_atom_site_label
_atom_site_fract_x
_atom_site_fract_y
_atom_site_fract_z
_atom_site_occupancy
_atom_site_thermal_displace_type
_atom_site_U_iso_or_equiv
_atom_site_symmetry_multiplicity
Bi Bi1 0.0 0.2363(7) 0.0 0.5316(22) Uiso 0.0099(5) 4
Na Na1 0.0 0.2363(7) 0.0 0.4684(22) Uiso 0.0099(5) 4
Bi Bi2 0.5012(6) 0.73085(26) 0.19959(4) 0.9842(11) Uiso 0.01743(19) 8
Na Na2 0.5012(6) 0.73085(26) 0.19959(4) 0.0158(11) Uiso 0.01743(19) 8
Nb Nb1 0.4606(5) 0.7457(8) 0.41500(7) 1.0 Uiso 0.0073(5) 8
O O1 0.424(5) 0.200(6) 0.0 1.0 Uiso 0.0248(27) 4
O O2 0.439(4) 0.807(4) 0.3459(6) 1.0 Uiso 0.0248(27) 8
O O3 0.729(6) -0.004(10) 0.2461(10) 1.0 Uiso 0.0248(27) 8
O O4 0.642(4) 0.968(4) 0.0874(7) 1.0 Uiso 0.0248(27) 8
O O5 0.708(5) 0.957(4) 0.5699(6) 1.0 Uiso 0.0248(27) 8

loop_
_atom_type_symbol
_atom_type_number_in_cell
Na 2.0
Bi 10.0
Nb 8.0
O 36.0

loop_
_diffrn_radiation_wavelength
_diffrn_radiation_wavelength_wt
_diffrn_radiation_type
1.540598 1.000 CuK\a1
1.544426 0.500 CuK\a2

loop_
_geom_angle_atom_site_label_1
_geom_angle_atom_site_label_2
_geom_angle_atom_site_label_3
_geom_angle
_geom_angle_site_symmetry_1
_geom_angle_site_symmetry_3
_geom_angle_publ_flag
O1 Bi1 O1 95.0(9) 1_555 2_455 n
O1 Bi1 O4 70.1(6) 1_555 2_465 n
O1 Bi1 O4 70.1(6) 1_555 3_465 n
O1 Bi1 O4 68.0(5) 2_455 2_465 n
O1 Bi1 O4 68.0(5) 2_455 3_465 n
O4 Bi1 O4 116.0(9) 2_465 3_465 n
Na1 Na1 Na1 93.51(18) 2_455 2_555 n
Na1 Na1 Nb1 124.66(13) 2_455 101_544 n
Na1 Na1 Nb1 124.66(13) 2_455 104_545 n
Na1 Na1 O1 131.9(8) 2_455 1_555 n
Na1 Na1 O1 36.9(6) 2_455 2_455 n
Na1 Na1 O4 85.7(5) 2_455 2_465 n
Na1 Na1 O4 85.7(5) 2_455 3_465 n
Na1 Na1 O5 82.6(5) 2_455 101_444 n
Na1 Na1 O5 137.7(5) 2_455 102_465 n
Na1 Na1 O5 137.7(5) 2_455 103_464 n
Na1 Na1 O5 82.6(5) 2_455 104_445 n
Na1 Na1 Nb1 56.82(7) 2_555 101_544 n
Na1 Na1 Nb1 56.82(7) 2_555 104_545 n
Na1 Na1 O1 38.4(8) 2_555 1_555 n
Na1 Na1 O1 56.6(6) 2_555 2_455 n
Na1 Na1 O4 58.8(4) 2_555 2_465 n
Na1 Na1 O4 58.8(4) 2_555 3_465 n
Na1 Na1 O5 138.6(4) 2_555 101_444 n
Na1 Na1 O5 96.8(6) 2_555 102_465 n
Na1 Na1 O5 96.8(6) 2_555 103_464 n
Na1 Na1 O5 138.6(4) 2_555 104_445 n
Nb1 Na1 Nb1 79.98(8) 101_544 104_545 n
Nb1 Na1 O1 40.37(10) 101_544 1_555 n
Nb1 Na1 O1 98.4(5) 101_544 2_455 n
Nb1 Na1 O4 39.5(5) 101_544 2_465 n
Nb1 Na1 O4 108.6(5) 101_544 3_465 n
Nb1 Na1 O5 151.2(5) 101_544 101_444 n
Nb1 Na1 O5 40.9(5) 101_544 102_465 n
Nb1 Na1 O5 94.7(6) 101_544 103_464 n
Nb1 Na1 O5 91.9(5) 101_544 104_445 n
Nb1 Na1 O1 40.37(10) 104_545 1_555 n
Nb1 Na1 O1 98.4(5) 104_545 2_455 n
Nb1 Na1 O4 108.6(5) 104_545 2_465 n
Nb1 Na1 O4 39.5(5) 104_545 3_465 n
Nb1 Na1 O5 91.9(5) 104_545 101_444 n
Nb1 Na1 O5 94.7(6) 104_545 102_465 n
Nb1 Na1 O5 40.9(5) 104_545 103_464 n
Nb1 Na1 O5 151.2(5) 104_545 104_445 n
O1 Na1 O1 95.0(9) 1_555 2_455 n
O1 Na1 O4 70.1(6) 1_555 2_465 n
O1 Na1 O4 70.1(6) 1_555 3_465 n
O1 Na1 O5 129.7(7) 1_555 101_444 n
O1 Na1 O5 68.1(8) 1_555 102_465 n
O1 Na1 O5 68.1(8) 1_555 103_464 n
O1 Na1 O5 129.7(7) 1_555 104_445 n
O1 Na1 O4 68.0(5) 2_455 2_465 n
O1 Na1 O4 68.0(5) 2_455 3_465 n
O1 Na1 O5 110.1(7) 2_455 101_444 n
O1 Na1 O5 133.6(5) 2_455 102_465 n
O1 Na1 O5 133.6(5) 2_455 103_464 n
O1 Na1 O5 110.1(7) 2_455 104_445 n
O4 Na1 O4 116.0(9) 2_465 3_465 n
O4 Na1 O5 159.5(7) 2_465 101_444 n
O4 Na1 O5 65.7(6) 2_465 102_465 n
O4 Na1 O5 134.0(7) 2_465 103_464 n
O4 Na1 O5 79.8(6) 2_465 104_445 n
O4 Na1 O5 79.8(6) 3_465 101_444 n
O4 Na1 O5 134.0(7) 3_465 102_465 n
O4 Na1 O5 65.7(6) 3_465 103_464 n
O4 Na1 O5 159.5(7) 3_465 104_445 n
O5 Na1 O5 113.7(4) 101_444 102_465 n
O5 Na1 O5 62.94(31) 101_444 103_464 n
O5 Na1 O5 82.1(9) 101_444 104_445 n
O5 Na1 O5 81.5(9) 102_465 103_464 n
O5 Na1 O5 62.94(31) 102_465 104_445 n
O5 Na1 O5 113.7(4) 103_464 104_445 n
O3 Bi2 O3 72.3(4) 1_565 3_465 n
O3 Bi2 O3 113.2(10) 1_565 102_455 n
O3 Bi2 O3 75.2(7) 1_565 104_555 n
O3 Bi2 O3 69.9(7) 3_465 102_455 n
O3 Bi2 O3 114.1(10) 3_465 104_555 n
O3 Bi2 O3 73.0(5) 102_455 104_555 n
Na2 Na2 Na2 94.85(6) 3_465 3_565 n
Na2 Na2 Na2 59.733(20) 3_465 102_465 n
Na2 Na2 Na2 125.45(5) 3_465 102_565 n
Na2 Na2 Na2 60.162(24) 3_465 104_545 n
Na2 Na2 Na2 119.838(24) 3_465 104_555 n
Na2 Na2 O2 127.7(4) 3_465 102_565 n
Na2 Na2 O2 45.7(4) 3_465 104_545 n
Na2 Na2 O3 148.1(7) 3_465 1_565 n
Na2 Na2 O3 87.9(11) 3_465 3_465 n
Na2 Na2 O3 35.0(8) 3_465 102_455 n
Na2 Na2 O3 91.4(11) 3_465 104_555 n
Na2 Na2 Na2 125.45(5) 3_565 102_465 n
Na2 Na2 Na2 59.733(20) 3_565 102_565 n
Na2 Na2 Na2 60.162(24) 3_565 104_545 n
Na2 Na2 Na2 119.838(24) 3_565 104_555 n
Na2 Na2 O2 44.2(4) 3_565 102_565 n
Na2 Na2 O2 59.6(4) 3_565 104_545 n
Na2 Na2 O3 91.5(11) 3_565 1_565 n
Na2 Na2 O3 151.1(7) 3_565 3_465 n
Na2 Na2 O3 96.4(11) 3_565 102_455 n
Na2 Na2 O3 37.2(8) 3_565 104_555 n
Na2 Na2 Na2 94.78(5) 102_465 102_565 n
Na2 Na2 Na2 65.42(5) 102_465 104_545 n
Na2 Na2 Na2 60.11(4) 102_465 104_555 n
Na2 Na2 O2 162.75(34) 102_465 102_565 n
Na2 Na2 O2 104.3(4) 102_465 104_545 n
Na2 Na2 O3 91.4(7) 102_465 1_565 n
Na2 Na2 O3 35.3(11) 102_465 3_465 n
Na2 Na2 O3 34.8(12) 102_465 102_455 n
Na2 Na2 O3 92.0(7) 102_465 104_555 n
Na2 Na2 Na2 65.42(5) 102_565 104_545 n
Na2 Na2 Na2 60.11(4) 102_565 104_555 n
Na2 Na2 O2 68.16(34) 102_565 102_565 n
Na2 Na2 O2 116.2(4) 102_565 104_545 n
Na2 Na2 O3 37.1(12) 102_565 1_565 n
Na2 Na2 O3 95.5(7) 102_565 3_465 n
Na2 Na2 O3 96.2(7) 102_565 102_455 n
Na2 Na2 O3 38.3(12) 102_565 104_555 n
Na2 Na2 Na2 94.69(5) 104_545 104_555 n
Na2 Na2 O2 103.3(4) 104_545 102_565 n
Na2 Na2 O2 68.97(35) 104_545 104_545 n
Na2 Na2 O3 97.1(10) 104_545 1_565 n
Na2 Na2 O3 97.4(10) 104_545 3_465 n
Na2 Na2 O3 39.4(9) 104_545 102_455 n
Na2 Na2 O3 34.0(9) 104_545 104_555 n
Na2 Na2 O2 110.2(4) 104_555 102_565 n
Na2 Na2 O2 161.9(4) 104_555 104_545 n
Na2 Na2 O3 34.2(9) 104_555 1_565 n
Na2 Na2 O3 38.6(8) 104_555 3_465 n
Na2 Na2 O3 89.8(11) 104_555 102_455 n
Na2 Na2 O3 90.6(11) 104_555 104_555 n
O2 Na2 O2 82.1(6) 102_565 104_545 n
O2 Na2 O3 76.6(9) 102_565 1_565 n
O2 Na2 O3 144.3(12) 102_565 3_465 n
O2 Na2 O3 140.5(12) 102_565 102_455 n
O2 Na2 O3 73.1(8) 102_565 104_555 n
O2 Na2 O3 151.1(12) 104_545 1_565 n
O2 Na2 O3 132.8(11) 104_545 3_465 n
O2 Na2 O3 72.6(11) 104_545 102_455 n
O2 Na2 O3 80.1(12) 104_545 104_555 n
O3 Na2 O3 72.3(4) 1_565 3_465 n
O3 Na2 O3 113.2(10) 1_565 102_455 n
O3 Na2 O3 75.2(7) 1_565 104_555 n
O3 Na2 O3 69.9(7) 3_465 102_455 n
O3 Na2 O3 114.1(10) 3_465 104_555 n
O3 Na2 O3 73.0(5) 102_455 104_555 n
Na1 Nb1 O1 44.9(7) 101_555 101_555 n
Na1 Nb1 O2 125.5(6) 101_555 1_555 n
Na1 Nb1 O4 51.2(5) 101_555 102_465 n
Na1 Nb1 O4 115.4(6) 101_555 104_545 n
Na1 Nb1 O5 53.9(6) 101_555 2_476 n
Na1 Nb1 O5 116.6(7) 101_555 4_556 n
O1 Nb1 O2 169.9(10) 101_555 1_555 n
O1 Nb1 O4 83.5(8) 101_555 102_465 n
O1 Nb1 O4 89.2(10) 101_555 104_545 n
O1 Nb1 O5 81.8(9) 101_555 2_476 n
O1 Nb1 O5 86.5(9) 101_555 4_556 n
O2 Nb1 O4 91.3(8) 1_555 102_465 n
O2 Nb1 O4 99.5(8) 1_555 104_545 n
O2 Nb1 O5 89.1(8) 1_555 2_476 n
O2 Nb1 O5 97.5(8) 1_555 4_556 n
O4 Nb1 O4 89.55(32) 102_465 104_545 n
O4 Nb1 O5 83.6(9) 102_465 2_476 n
O4 Nb1 O5 167.8(8) 102_465 4_556 n
O4 Nb1 O5 169.2(8) 104_545 2_476 n
O4 Nb1 O5 97.3(10) 104_545 4_556 n
O5 Nb1 O5 88.09(28) 2_476 4_556 n
Bi1 O1 Bi1 104.8(11) 1_555 2_555 n
Bi1 O1 Na1 0.0 1_555 1_555 n
Bi1 O1 Na1 104.8(11) 1_555 2_555 n
Bi1 O1 Nb1 94.7(7) 1_555 101_544 n
Bi1 O1 Nb1 94.7(7) 1_555 104_545 n
Bi1 O1 Na1 104.8(11) 2_555 1_555 n
Bi1 O1 Na1 0.0 2_555 2_555 n
Bi1 O1 Nb1 95.7(8) 2_555 101_544 n
Bi1 O1 Nb1 95.7(8) 2_555 104_545 n
Na1 O1 Na1 104.8(11) 1_555 2_555 n
Na1 O1 Nb1 94.7(7) 1_555 101_544 n
Na1 O1 Nb1 94.7(7) 1_555 104_545 n
Na1 O1 Nb1 95.7(8) 2_555 101_544 n
Na1 O1 Nb1 95.7(8) 2_555 104_545 n
Nb1 O1 Nb1 162.9(15) 101_544 104_545 n
Na2 O2 Na2 90.1(5) 102_465 104_555 n
Na2 O2 Nb1 117.5(9) 102_465 1_555 n
Na2 O2 Nb1 126.1(9) 104_555 1_555 n
Bi2 O3 Bi2 119.8(10) 1_545 3_565 n
Bi2 O3 Bi2 108.1(22) 1_545 102_555 n
Bi2 O3 Bi2 111.8(13) 1_545 104_545 n
Bi2 O3 Na2 0.0 1_545 1_545 n
Bi2 O3 Na2 119.8(10) 1_545 3_565 n
Bi2 O3 Na2 108.1(22) 1_545 102_555 n
Bi2 O3 Na2 111.8(13) 1_545 104_545 n
Bi2 O3 Bi2 102.0(12) 3_565 102_555 n
Bi2 O3 Bi2 106.4(21) 3_565 104_545 n
Bi2 O3 Na2 119.8(10) 3_565 1_545 n
Bi2 O3 Na2 0.0 3_565 3_565 n
Bi2 O3 Na2 102.0(12) 3_565 102_555 n
Bi2 O3 Na2 106.4(21) 3_565 104_545 n
Bi2 O3 Bi2 107.8(10) 102_555 104_545 n
Bi2 O3 Na2 108.1(22) 102_555 1_545 n
Bi2 O3 Na2 102.0(12) 102_555 3_565 n
Bi2 O3 Na2 0.0 102_555 102_555 n
Bi2 O3 Na2 107.8(10) 102_555 104_545 n
Bi2 O3 Na2 111.8(13) 104_545 1_545 n
Bi2 O3 Na2 106.4(21) 104_545 3_565 n
Bi2 O3 Na2 107.8(10) 104_545 102_555 n
Bi2 O3 Na2 0.0 104_545 104_545 n
Na2 O3 Na2 119.8(10) 1_545 3_565 n
Na2 O3 Na2 108.1(22) 1_545 102_555 n
Na2 O3 Na2 111.8(13) 1_545 104_545 n
Na2 O3 Na2 102.0(12) 3_565 102_555 n
Na2 O3 Na2 106.4(21) 3_565 104_545 n
Na2 O3 Na2 107.8(10) 102_555 104_545 n
Bi1 O4 Na1 0.0 2_565 2_565 n
Bi1 O4 Nb1 89.3(7) 2_565 102_565 n
Bi1 O4 Nb1 99.6(8) 2_565 104_555 n
Na1 O4 Nb1 89.3(7) 2_565 102_565 n
Na1 O4 Nb1 99.6(8) 2_565 104_555 n
Nb1 O4 Nb1 156.8(12) 102_565 104_555 n
Na1 O5 Na1 96.5(5) 101_655 102_565 n
Na1 O5 Nb1 93.9(10) 101_655 2_576 n
Na1 O5 Nb1 107.3(9) 101_655 4_556 n
Na1 O5 Nb1 85.3(7) 102_565 2_576 n
Na1 O5 Nb1 102.3(12) 102_565 4_556 n
Nb1 O5 Nb1 156.3(10) 2_576 4_556 n

loop_
_geom_bond_atom_site_label_1
_geom_bond_atom_site_label_2
_geom_bond_distance
_geom_bond_site_symmetry_2
_geom_bond_publ_flag
Bi1 Bi1 3.767(6) 2_455 n
Bi1 Bi1 3.767(6) 2_555 n
Bi1 Na1 3.767(6) 2_455 n
Bi1 Na1 3.978(6) 2_465 n
Bi1 Na1 3.767(6) 2_555 n
Bi1 Na1 3.978(6) 2_565 n
Bi1 Nb1 3.3002(25) 101_544 n
Bi1 Nb1 3.388(5) 102_455 n
Bi1 Nb1 3.542(5) 102_465 n
Bi1 Nb1 3.388(5) 103_454 n
Bi1 Nb1 3.542(5) 103_464 n
Bi1 Nb1 3.3002(25) 104_545 n
Bi1 O1 2.338(25) 1_555 n
Bi1 O1 2.418(31) 2_455 n
Bi1 O4 2.571(18) 2_465 n
Bi1 O4 2.571(18) 3_465 n
Bi1 O5 2.658(23) 101_444 n
Bi1 O5 2.674(22) 102_465 n
Bi1 O5 2.674(22) 103_464 n
Bi1 O5 2.658(23) 104_445 n
Na1 Bi1 3.767(6) 2_455 n
Na1 Bi1 3.978(6) 2_465 n
Na1 Bi1 3.767(6) 2_555 n
Na1 Bi1 3.978(6) 2_565 n
Na1 Na1 3.767(6) 2_455 n
Na1 Na1 3.978(6) 2_465 n
Na1 Na1 3.767(6) 2_555 n
Na1 Na1 3.978(6) 2_565 n
Na1 Nb1 3.6425(26) 101_444 n
Na1 Nb1 3.3002(25) 101_544 n
Na1 Nb1 3.388(5) 102_455 n
Na1 Nb1 3.542(5) 102_465 n
Na1 Nb1 3.388(5) 103_454 n
Na1 Nb1 3.542(5) 103_464 n
Na1 Nb1 3.6425(26) 104_445 n
Na1 Nb1 3.3002(25) 104_545 n
Na1 O1 3.165(25) 1_455 n
Na1 O1 2.338(25) 1_555 n
Na1 O1 2.418(31) 2_455 n
Na1 O1 3.107(31) 2_465 n
Na1 O4 2.571(18) 2_465 n
Na1 O4 2.571(18) 3_465 n
Na1 O5 2.658(23) 101_444 n
Na1 O5 2.674(22) 102_465 n
Na1 O5 2.674(22) 103_464 n
Na1 O5 2.658(23) 104_445 n
Bi2 Bi2 3.7268(19) 3_465 n
Bi2 Bi2 3.7268(19) 3_565 n
Bi2 Bi2 3.7289(15) 102_465 n
Bi2 Bi2 3.7289(15) 102_565 n
Bi2 Bi2 3.7128(15) 104_545 n
Bi2 Bi2 3.7128(15) 104_555 n
Bi2 Na2 3.7268(19) 3_465 n
Bi2 Na2 3.7268(19) 3_565 n
Bi2 Na2 3.7289(15) 102_465 n
Bi2 Na2 3.7289(15) 102_565 n
Bi2 Na2 3.7128(15) 104_545 n
Bi2 Na2 3.7128(15) 104_555 n
Bi2 O2 2.665(19) 102_565 n
Bi2 O2 2.598(19) 104_545 n
Bi2 O3 2.24(4) 1_565 n
Bi2 O3 2.41(4) 3_465 n
Bi2 O3 2.37(4) 102_455 n
Bi2 O3 2.25(4) 104_555 n
Na2 Bi2 3.7268(19) 3_465 n
Na2 Bi2 3.7268(19) 3_565 n
Na2 Bi2 3.7289(15) 102_465 n
Na2 Bi2 3.7289(15) 102_565 n
Na2 Bi2 3.7128(15) 104_545 n
Na2 Bi2 3.7128(15) 104_555 n
Na2 Na2 3.7268(19) 3_465 n
Na2 Na2 4.0217(21) 3_475 n
Na2 Na2 3.7268(19) 3_565 n
Na2 Na2 4.0217(21) 3_575 n
Na2 Na2 3.7289(15) 102_465 n
Na2 Na2 3.7289(15) 102_565 n
Na2 Na2 3.7128(15) 104_545 n
Na2 Na2 3.7128(15) 104_555 n
Na2 O2 2.665(19) 102_565 n
Na2 O2 2.598(19) 104_545 n
Na2 O3 2.24(4) 1_565 n
Na2 O3 2.41(4) 3_465 n
Na2 O3 2.37(4) 102_455 n
Na2 O3 2.25(4) 104_555 n
Na2 O4 3.180(18) 1_555 n
Nb1 Bi1 3.3002(25) 101_555 n
Nb1 Bi1 3.388(5) 102_555 n
Nb1 Bi1 3.542(5) 102_565 n
Nb1 Na1 3.3002(25) 101_555 n
Nb1 Na1 3.6425(26) 101_655 n
Nb1 Na1 3.388(5) 102_555 n
Nb1 Na1 3.542(5) 102_565 n
Nb1 O1 2.145(5) 101_555 n
Nb1 O2 1.762(15) 1_555 n
Nb1 O4 2.100(21) 102_465 n
Nb1 O4 1.818(21) 104_545 n
Nb1 O5 2.167(25) 2_476 n
Nb1 O5 1.822(26) 4_556 n
O1 Bi1 2.338(25) 1_555 n
O1 Bi1 2.418(31) 2_555 n
O1 Na1 2.338(25) 1_555 n
O1 Na1 3.165(25) 1_655 n
O1 Na1 2.418(31) 2_555 n
O1 Na1 3.107(31) 2_565 n
O1 Nb1 2.145(5) 101_544 n
O1 Nb1 2.145(5) 104_545 n
O2 Bi2 2.665(19) 102_465 n
O2 Bi2 2.598(19) 104_555 n
O2 Na2 2.665(19) 102_465 n
O2 Na2 2.598(19) 104_555 n
O2 Nb1 1.762(15) 1_555 n
O3 Bi2 2.24(4) 1_545 n
O3 Bi2 2.41(4) 3_565 n
O3 Bi2 2.37(4) 102_555 n
O3 Bi2 2.25(4) 104_545 n
O3 Na2 2.24(4) 1_545 n
O3 Na2 2.41(4) 3_565 n
O3 Na2 2.37(4) 102_555 n
O3 Na2 2.25(4) 104_545 n
O4 Bi1 2.571(18) 2_565 n
O4 Na1 2.571(18) 2_565 n
O4 Na2 3.180(18) 1_555 n
O4 Nb1 2.100(21) 102_565 n
O4 Nb1 1.818(21) 104_555 n
O5 Bi1 2.658(23) 101_655 n
O5 Bi1 2.674(22) 102_565 n
O5 Na1 2.658(23) 101_655 n
O5 Na1 2.674(22) 102_565 n
O5 Nb1 2.167(25) 2_576 n
O5 Nb1 1.822(26) 4_556 n
